data_9010742
loop_
_publ_author_name
'Pinto, D.'
'Balic-Zunic T'
'Garavelli, A.'
'Garbarino, C.'
'Makovicky, E.'
'Vurro, F.'

_publ_section_title
;
 First occurrence of close-to-ideal kirkiite at Vulcano (Aeolian Islands,
 Italy): chemical data and single-crystal X-ray study
;
_journal_name_full 'European Journal of Mineralogy'
_journal_page_first 393
_journal_page_last 401
_journal_paper_doi 10.1127/0935-1221/2006/0018-0393
_journal_volume 18
_journal_year 2006
_chemical_compound_source 'La Fossa crater, Vulcano, Aeolian Islands, Italy'
_chemical_formula_sum 'As3 Bi2 Pb11 S19'
_chemical_name_mineral Kirkiite
_space_group_IT_number 11
_symmetry_space_group_name_Hall '-P 2yb'
_symmetry_space_group_name_H-M 'P 1 21/m 1'
_cell_angle_alpha 90
_cell_angle_beta 119.653
_cell_angle_gamma 90
_cell_length_a 8.700
_cell_length_b 26.237
_cell_length_c 8.774
_cell_formula_units_Z 2
_cell_volume 1740.482
_database_code_amcsd 0007156
_exptl_crystal_density_diffrn 6.738
_cod_original_formula_sum 'Pb11 Bi2 As3 S19'
_cod_database_code 9010742

loop_
_space_group_symop_operation_xyz
x,y,z
x,1/2-y,z
-x,1/2+y,-z
-x,-y,-z

loop_
_atom_site_aniso_label
_atom_site_aniso_U_11
_atom_site_aniso_U_22
_atom_site_aniso_U_33
_atom_site_aniso_U_12
_atom_site_aniso_U_13
_atom_site_aniso_U_23
Pb1 0.01800 0.01900 0.02200 0.00000 0.00200 -0.00200
Pb2 0.02400 0.02500 0.02500 0.00200 0.01100 -0.00200
Pb3 0.02800 0.02100 0.02300 0.00200 0.01600 0.00200
Pb4 0.02300 0.01800 0.02000 -0.00200 0.01500 0.00100
Pb5 0.03300 0.03400 0.04700 0.00000 0.01600 0.00000
Pb6 0.04500 0.02000 0.02600 0.00000 0.03100 0.00000
Pb7 0.06800 0.03000 0.03700 0.00000 0.04000 0.00000
Bi1 0.01900 0.02500 0.02600 -0.00200 0.00400 0.00100

loop_
_atom_site_label
_atom_site_fract_x
_atom_site_fract_y
_atom_site_fract_z
_atom_site_occupancy
_atom_site_U_iso_or_equiv
Pb1 0.74360 0.00104 0.23560 1.00000 0.02350
Pb2 0.59200 0.12483 0.42670 1.00000 0.02510
Pb3 0.07648 0.12617 0.90320 1.00000 0.02270
Pb4 0.58510 0.12619 0.90840 1.00000 0.01870
Pb5 0.93120 0.25000 0.10880 1.00000 0.03900
Pb6 0.92310 0.25000 0.57580 1.00000 0.02400
Pb7 0.40700 0.25000 0.56790 1.00000 0.03900
Bi1 0.25550 0.00031 0.24590 1.00000 0.02560
As2 0.08100 0.12170 0.41480 1.00000 0.01600
As3 0.41700 0.28050 0.07900 0.50000 0.01200
S1 0.42900 0.06240 0.06300 1.00000 0.02100
S2 0.88400 0.05700 0.03300 1.00000 0.01500
S3 0.45700 0.05630 0.61300 1.00000 0.01500
S4 0.89400 0.05520 0.60600 1.00000 0.01200
S5 0.82800 0.16460 0.29200 1.00000 0.01100
S6 0.21000 0.16530 0.28700 1.00000 0.01400
S7 0.74800 0.18130 0.73800 1.00000 0.01900
S8 0.20700 0.16480 0.67200 1.00000 0.01700
S9 0.55700 0.25000 0.94000 1.00000 0.00700
S10 0.14700 0.25000 0.94600 1.00000 0.02300
S11 0.54300 0.25000 0.34300 1.00000 0.04400

loop_
_cod_related_entry_id
_cod_related_entry_database
_cod_related_entry_code
1 AMCSD 0007156
